data_7001614
loop_
_publ_author_name
'Chen, Zilu'
'Li, Yan'
'Jiang, Chunfang'
'Liang, Fupei'
'Song, You'

_publ_section_title
;
 Metal complexes with N-(2-pyridylmethyl)iminodiacetate: from discrete
 polynuclear compounds to 1D coordination polymers
;
_journal_issue 27
_journal_name_full 'Dalton Transactions'
_journal_page_first 5290
_journal_page_last 5299
_journal_paper_doi 10.1039/b902674f
_journal_year 2009
_chemical_formula_moiety 'C10 H12 Co N2 O5, H2 O'
_chemical_formula_sum 'C10 H14 Co N2 O6'
_chemical_formula_weight 317.16
_chemical_name_systematic
;
?
;
_space_group_IT_number 14
_symmetry_cell_setting monoclinic
_symmetry_space_group_name_Hall '-P 2ybc'
_symmetry_space_group_name_H-M 'P 1 21/c 1'
_atom_sites_solution_hydrogens geom
_atom_sites_solution_primary direct
_atom_sites_solution_secondary difmap
_audit_creation_method SHELXL-97
_cell_angle_alpha 90.00
_cell_angle_beta 90.124(4)
_cell_angle_gamma 90.00
_cell_formula_units_Z 4
_cell_length_a 9.2256(6)
_cell_length_b 7.4634(5)
_cell_length_c 17.9595(10)
_cell_measurement_reflns_used 3446
_cell_measurement_temperature 293(2)
_cell_measurement_theta_max 27.4835
_cell_measurement_theta_min 3.4010
_cell_volume 1236.59(13)
_computing_cell_refinement 'CrystalClear (Rigaku Corp., 2000)'
_computing_data_collection 'CrystalClear (Rigaku Corp., 2000)'
_computing_data_reduction 'CrystalClear (Rigaku Corp., 2000)'
_computing_molecular_graphics 'Bruker SHELXTL'
_computing_publication_material 'Bruker SHELXTL'
_computing_structure_refinement 'SHELXL-97 (Sheldrick, 1997)'
_computing_structure_solution 'SHELXS-97 (Sheldrick, 1990)'
_diffrn_ambient_temperature 293(2)
_diffrn_measured_fraction_theta_full 0.997
_diffrn_measured_fraction_theta_max 0.997
_diffrn_measurement_device_type CCD
_diffrn_measurement_method CCD_Profile_fitting
_diffrn_radiation_monochromator graphite
_diffrn_radiation_source 'fine-focus sealed tube'
_diffrn_radiation_type MoK\a
_diffrn_radiation_wavelength 0.71073
_diffrn_reflns_av_R_equivalents 0.0211
_diffrn_reflns_av_sigmaI/netI 0.0196
_diffrn_reflns_limit_h_max 11
_diffrn_reflns_limit_h_min -11
_diffrn_reflns_limit_k_max 9
_diffrn_reflns_limit_k_min -6
_diffrn_reflns_limit_l_max 23
_diffrn_reflns_limit_l_min -23
_diffrn_reflns_number 9067
_diffrn_reflns_theta_full 27.48
_diffrn_reflns_theta_max 27.48
_diffrn_reflns_theta_min 3.51
_exptl_absorpt_coefficient_mu 1.413
_exptl_absorpt_correction_T_max 0.7190
_exptl_absorpt_correction_T_min 0.5385
_exptl_absorpt_correction_type multi-scan
_exptl_absorpt_process_details 'SADABS (Bruker, 1998)'
_exptl_crystal_colour Red
_exptl_crystal_density_diffrn 1.704
_exptl_crystal_density_method 'not measured'
_exptl_crystal_description Prism
_exptl_crystal_F_000 652
_exptl_crystal_size_max 0.50
_exptl_crystal_size_mid 0.32
_exptl_crystal_size_min 0.25
_refine_diff_density_max 0.335
_refine_diff_density_min -0.359
_refine_diff_density_rms 0.052
_refine_ls_extinction_method none
_refine_ls_goodness_of_fit_ref 1.078
_refine_ls_hydrogen_treatment mixed
_refine_ls_matrix_type full
_refine_ls_number_parameters 188
_refine_ls_number_reflns 2826
_refine_ls_number_restraints 6
_refine_ls_restrained_S_all 1.077
_refine_ls_R_factor_all 0.0275
_refine_ls_R_factor_gt 0.0259
_refine_ls_shift/su_max 0.001
_refine_ls_shift/su_mean 0.000
_refine_ls_structure_factor_coef Fsqd
_refine_ls_weighting_details 'calc w=1/[\s^2^(Fo^2^)+(0.0281P)^2^+0.7171P] where P=(Fo^2^+2Fc^2^)/3'
_refine_ls_weighting_scheme calc
_refine_ls_wR_factor_gt 0.0629
_refine_ls_wR_factor_ref 0.0640
_reflns_number_gt 2701
_reflns_number_total 2826
_reflns_threshold_expression >2sigma(I)
_cod_data_source_file b902674f.txt
_cod_data_source_block 4
_cod_depositor_comments
;
The following automatic conversions were performed:
'_exptl_absorpt_correction_type' value 'Multi-scan' changed to
'multi-scan' according to
'/home/saulius/struct/CIF-dictionaries/cif_core.dic' dictionary named
'cif_core.dic' version 2.4.1 from 2010-06-29.

Automatic conversion script
Id: cif_fix_enum 1527 2010-12-29 10:47:43Z saulius 
;
_cod_original_sg_symbol_H-M P2(1)/c
_cod_database_code 7001614

loop_
_symmetry_equiv_pos_as_xyz
'x, y, z'
'-x, y+1/2, -z+1/2'
'-x, -y, -z'
'x, -y-1/2, z-1/2'

loop_
_atom_site_label
_atom_site_type_symbol
_atom_site_fract_x
_atom_site_fract_y
_atom_site_fract_z
_atom_site_U_iso_or_equiv
_atom_site_adp_type
_atom_site_occupancy
_atom_site_symmetry_multiplicity
_atom_site_calc_flag
_atom_site_refinement_flags
_atom_site_disorder_assembly
_atom_site_disorder_group
Co1 Co 0.62489(2) 0.53319(3) 0.137710(10) 0.01691(8) Uani 1 1 d . . .
C1 C 0.9051(2) 0.6959(3) 0.06643(10) 0.0329(4) Uani 1 1 d . . .
H1A H 0.8432 0.7632 0.0365 0.039 Uiso 1 1 calc R . .
C2 C 1.0527(2) 0.7015(3) 0.05287(11) 0.0430(5) Uani 1 1 d . . .
H2A H 1.0896 0.7744 0.0154 0.052 Uiso 1 1 calc R . .
C3 C 1.14384(19) 0.5985(3) 0.09521(11) 0.0417(5) Uani 1 1 d . . .
H3A H 1.2429 0.5974 0.0857 0.050 Uiso 1 1 calc R . .
C4 C 1.08700(19) 0.4961(3) 0.15240(10) 0.0328(4) Uani 1 1 d . . .
H4A H 1.1470 0.4257 0.1821 0.039 Uiso 1 1 calc R . .
C5 C 0.93923(17) 0.5006(2) 0.16442(9) 0.0225(3) Uani 1 1 d . . .
C6 C 0.86831(16) 0.4022(2) 0.22824(9) 0.0245(3) Uani 1 1 d . . .
H6A H 0.9312 0.3063 0.2453 0.029 Uiso 1 1 calc R . .
H6B H 0.8527 0.4839 0.2694 0.029 Uiso 1 1 calc R . .
C7 C 0.62714(16) 0.2924(2) 0.26531(8) 0.0222(3) Uani 1 1 d . . .
H7A H 0.6421 0.3807 0.3042 0.027 Uiso 1 1 calc R . .
H7B H 0.6465 0.1749 0.2862 0.027 Uiso 1 1 calc R . .
C8 C 0.47027(16) 0.3009(2) 0.23828(8) 0.0188(3) Uani 1 1 d . . .
C9 C 0.74670(18) 0.1682(2) 0.15516(9) 0.0250(3) Uani 1 1 d . . .
H9A H 0.7107 0.0640 0.1816 0.030 Uiso 1 1 calc R . .
H9B H 0.8494 0.1500 0.1466 0.030 Uiso 1 1 calc R . .
C10 C 0.67011(17) 0.1789(2) 0.07989(8) 0.0216(3) Uani 1 1 d . . .
N1 N 0.84880(14) 0.59663(18) 0.12129(7) 0.0232(3) Uani 1 1 d . . .
N2 N 0.72845(13) 0.32734(17) 0.20333(7) 0.0186(3) Uani 1 1 d . . .
O1W O 0.53199(15) 0.71294(16) 0.06763(7) 0.0323(3) Uani 1 1 d D . .
H1B H 0.482(2) 0.694(3) 0.0289(8) 0.048(7) Uiso 1 1 d D . .
H1C H 0.574(2) 0.814(2) 0.0656(13) 0.058(8) Uiso 1 1 d D . .
O1 O 0.44352(11) 0.39376(15) 0.18114(6) 0.0233(2) Uani 1 1 d . . .
O2W O 0.7332(3) -0.1005(3) -0.10199(10) 0.0701(5) Uani 1 1 d D . .
H2B H 0.698(3) -0.054(4) -0.0632(12) 0.095(12) Uiso 1 1 d D . .
H2C H 0.689(4) -0.194(3) -0.115(2) 0.137(17) Uiso 1 1 d D . .
O2 O 0.37453(12) 0.22085(16) 0.27463(6) 0.0249(2) Uani 1 1 d . . .
O3 O 0.62820(13) 0.33157(15) 0.05723(6) 0.0251(2) Uani 1 1 d . . .
O4 O 0.65898(17) 0.03850(16) 0.04405(7) 0.0372(3) Uani 1 1 d . . .

loop_
_atom_site_aniso_label
_atom_site_aniso_U_11
_atom_site_aniso_U_22
_atom_site_aniso_U_33
_atom_site_aniso_U_23
_atom_site_aniso_U_13
_atom_site_aniso_U_12
Co1 0.01797(12) 0.01484(12) 0.01791(11) 0.00093(7) 0.00017(7) 0.00036(7)
C1 0.0328(9) 0.0322(9) 0.0337(9) 0.0071(7) 0.0064(7) -0.0023(7)
C2 0.0364(10) 0.0548(13) 0.0378(10) 0.0064(9) 0.0122(8) -0.0151(9)
C3 0.0212(8) 0.0651(14) 0.0389(10) -0.0053(10) 0.0078(7) -0.0105(9)
C4 0.0197(8) 0.0446(10) 0.0340(9) -0.0057(8) -0.0006(7) -0.0010(7)
C5 0.0189(7) 0.0240(7) 0.0245(7) -0.0045(6) 0.0002(6) -0.0035(6)
C6 0.0200(7) 0.0289(9) 0.0245(7) 0.0028(7) -0.0055(6) -0.0035(6)
C7 0.0216(7) 0.0256(8) 0.0193(7) 0.0051(6) -0.0017(5) -0.0028(6)
C8 0.0212(7) 0.0154(7) 0.0197(7) -0.0015(5) 0.0004(5) -0.0006(5)
C9 0.0296(8) 0.0187(8) 0.0265(8) -0.0006(6) -0.0045(6) 0.0044(6)
C10 0.0245(7) 0.0187(7) 0.0216(7) -0.0011(6) 0.0017(6) -0.0018(6)
N1 0.0213(6) 0.0220(7) 0.0265(7) 0.0006(5) 0.0048(5) -0.0014(5)
N2 0.0174(6) 0.0190(6) 0.0194(6) 0.0009(5) -0.0015(5) -0.0017(5)
O1W 0.0460(8) 0.0204(6) 0.0305(6) 0.0073(5) -0.0163(5) -0.0028(5)
O1 0.0205(5) 0.0240(6) 0.0254(5) 0.0081(5) -0.0006(4) 0.0000(4)
O2W 0.1033(16) 0.0635(13) 0.0435(10) -0.0092(9) 0.0033(10) -0.0119(12)
O2 0.0218(5) 0.0267(6) 0.0263(5) 0.0078(5) 0.0025(4) -0.0017(4)
O3 0.0349(6) 0.0195(6) 0.0209(5) -0.0013(4) -0.0040(4) 0.0021(5)
O4 0.0597(9) 0.0195(6) 0.0325(7) -0.0052(5) -0.0077(6) -0.0014(6)

loop_
_atom_type_symbol
_atom_type_description
_atom_type_scat_dispersion_real
_atom_type_scat_dispersion_imag
_atom_type_scat_source
C C 0.0033 0.0016 'International Tables Vol C Tables 4.2.6.8 and 6.1.1.4'
H H 0.0000 0.0000 'International Tables Vol C Tables 4.2.6.8 and 6.1.1.4'
N N 0.0061 0.0033 'International Tables Vol C Tables 4.2.6.8 and 6.1.1.4'
O O 0.0106 0.0060 'International Tables Vol C Tables 4.2.6.8 and 6.1.1.4'
Co Co 0.3494 0.9721 'International Tables Vol C Tables 4.2.6.8 and 6.1.1.4'

loop_
_geom_angle_atom_site_label_1
_geom_angle_atom_site_label_2
_geom_angle_atom_site_label_3
_geom_angle
_geom_angle_site_symmetry_1
_geom_angle_site_symmetry_3
_geom_angle_publ_flag
O1W Co1 O3 93.09(5) . . ?
O1W Co1 O2 91.40(5) . 2_655 ?
O3 Co1 O2 175.40(4) . 2_655 ?
O1W Co1 O1 102.72(5) . . ?
O3 Co1 O1 85.05(5) . . ?
O2 Co1 O1 92.99(4) 2_655 . ?
O1W Co1 N1 100.07(5) . . ?
O3 Co1 N1 92.78(5) . . ?
O2 Co1 N1 87.42(5) 2_655 . ?
O1 Co1 N1 157.19(5) . . ?
O1W Co1 N2 174.72(5) . . ?
O3 Co1 N2 81.82(5) . . ?
O2 Co1 N2 93.71(5) 2_655 . ?
O1 Co1 N2 78.38(4) . . ?
N1 Co1 N2 78.84(5) . . ?
N1 C1 C2 121.96(18) . . ?
N1 C1 H1A 119.0 . . ?
C2 C1 H1A 119.0 . . ?
C3 C2 C1 119.24(17) . . ?
C3 C2 H2A 120.4 . . ?
C1 C2 H2A 120.4 . . ?
C2 C3 C4 119.30(17) . . ?
C2 C3 H3A 120.4 . . ?
C4 C3 H3A 120.4 . . ?
C5 C4 C3 118.55(18) . . ?
C5 C4 H4A 120.7 . . ?
C3 C4 H4A 120.7 . . ?
N1 C5 C4 122.32(16) . . ?
N1 C5 C6 115.28(13) . . ?
C4 C5 C6 122.38(16) . . ?
N2 C6 C5 109.51(12) . . ?
N2 C6 H6A 109.8 . . ?
C5 C6 H6A 109.8 . . ?
N2 C6 H6B 109.8 . . ?
C5 C6 H6B 109.8 . . ?
H6A C6 H6B 108.2 . . ?
N2 C7 C8 110.72(12) . . ?
N2 C7 H7A 109.5 . . ?
C8 C7 H7A 109.5 . . ?
N2 C7 H7B 109.5 . . ?
C8 C7 H7B 109.5 . . ?
H7A C7 H7B 108.1 . . ?
O2 C8 O1 123.32(14) . . ?
O2 C8 C7 118.95(13) . . ?
O1 C8 C7 117.70(13) . . ?
N2 C9 C10 115.01(13) . . ?
N2 C9 H9A 108.5 . . ?
C10 C9 H9A 108.5 . . ?
N2 C9 H9B 108.5 . . ?
C10 C9 H9B 108.5 . . ?
H9A C9 H9B 107.5 . . ?
O4 C10 O3 124.74(15) . . ?
O4 C10 C9 117.07(14) . . ?
O3 C10 C9 118.12(13) . . ?
C1 N1 C5 118.56(14) . . ?
C1 N1 Co1 126.87(12) . . ?
C5 N1 Co1 113.62(10) . . ?
C6 N2 C7 113.12(11) . . ?
C6 N2 C9 112.39(12) . . ?
C7 N2 C9 111.82(12) . . ?
C6 N2 Co1 106.38(9) . . ?
C7 N2 Co1 104.88(9) . . ?
C9 N2 Co1 107.64(9) . . ?
Co1 O1W H1B 128.9(15) . . ?
Co1 O1W H1C 115.0(16) . . ?
H1B O1W H1C 111.3(18) . . ?
C8 O1 Co1 114.55(9) . . ?
H2B O2W H2C 112(2) . . ?
C8 O2 Co1 134.95(10) . 2_645 ?
C10 O3 Co1 115.46(9) . . ?

loop_
_geom_bond_atom_site_label_1
_geom_bond_atom_site_label_2
_geom_bond_distance
_geom_bond_site_symmetry_2
_geom_bond_publ_flag
Co1 O1W 2.0282(12) . ?
Co1 O3 2.0868(11) . ?
Co1 O2 2.1071(11) 2_655 ?
Co1 O1 2.1205(11) . ?
Co1 N1 2.1404(13) . ?
Co1 N2 2.1581(12) . ?
C1 N1 1.339(2) . ?
C1 C2 1.385(3) . ?
C1 H1A 0.9300 . ?
C2 C3 1.368(3) . ?
C2 H2A 0.9300 . ?
C3 C4 1.385(3) . ?
C3 H3A 0.9300 . ?
C4 C5 1.381(2) . ?
C4 H4A 0.9300 . ?
C5 N1 1.344(2) . ?
C5 C6 1.512(2) . ?
C6 N2 1.4747(18) . ?
C6 H6A 0.9700 . ?
C6 H6B 0.9700 . ?
C7 N2 1.4781(18) . ?
C7 C8 1.527(2) . ?
C7 H7A 0.9700 . ?
C7 H7B 0.9700 . ?
C8 O2 1.2513(18) . ?
C8 O1 1.2623(18) . ?
C9 N2 1.479(2) . ?
C9 C10 1.526(2) . ?
C9 H9A 0.9700 . ?
C9 H9B 0.9700 . ?
C10 O4 1.2341(19) . ?
C10 O3 1.2697(19) . ?
O1W H1B 0.848(9) . ?
O1W H1C 0.849(9) . ?
O2W H2B 0.846(10) . ?
O2W H2C 0.84(3) . ?
O2 Co1 2.1071(11) 2_645 ?

loop_
_geom_hbond_atom_site_label_D
_geom_hbond_atom_site_label_H
_geom_hbond_atom_site_label_A
_geom_hbond_distance_DH
_geom_hbond_distance_HA
_geom_hbond_distance_DA
_geom_hbond_angle_DHA
_geom_hbond_site_symmetry_A
O1W H1B O3 0.848(9) 1.857(10) 2.7034(16) 176(2) 3_665
O1W H1C O4 0.849(9) 1.890(11) 2.7309(18) 170(2) 1_565
O2W H2B O4 0.846(10) 2.078(13) 2.904(2) 165(3) .
O2W H2C O1 0.84(3) 2.263(15) 3.076(2) 162(4) 3_655

loop_
_geom_torsion_atom_site_label_1
_geom_torsion_atom_site_label_2
_geom_torsion_atom_site_label_3
_geom_torsion_atom_site_label_4
_geom_torsion
_geom_torsion_site_symmetry_1
_geom_torsion_site_symmetry_2
_geom_torsion_site_symmetry_3
_geom_torsion_site_symmetry_4
_geom_torsion_publ_flag
N1 C1 C2 C3 2.0(3) . . . . ?
C1 C2 C3 C4 -2.3(3) . . . . ?
C2 C3 C4 C5 0.4(3) . . . . ?
C3 C4 C5 N1 2.0(3) . . . . ?
C3 C4 C5 C6 -176.27(17) . . . . ?
N1 C5 C6 N2 39.58(19) . . . . ?
C4 C5 C6 N2 -142.06(16) . . . . ?
N2 C7 C8 O2 157.11(13) . . . . ?
N2 C7 C8 O1 -25.00(19) . . . . ?
N2 C9 C10 O4 -166.64(14) . . . . ?
N2 C9 C10 O3 16.3(2) . . . . ?
C2 C1 N1 C5 0.3(3) . . . . ?
C2 C1 N1 Co1 -167.73(15) . . . . ?
C4 C5 N1 C1 -2.3(2) . . . . ?
C6 C5 N1 C1 176.02(15) . . . . ?
C4 C5 N1 Co1 167.25(14) . . . . ?
C6 C5 N1 Co1 -14.40(17) . . . . ?
O1W Co1 N1 C1 -14.16(15) . . . . ?
O3 Co1 N1 C1 79.48(15) . . . . ?
O2 Co1 N1 C1 -105.12(15) 2_655 . . . ?
O1 Co1 N1 C1 163.30(14) . . . . ?
N2 Co1 N1 C1 160.58(15) . . . . ?
O1W Co1 N1 C5 177.29(11) . . . . ?
O3 Co1 N1 C5 -89.07(11) . . . . ?
O2 Co1 N1 C5 86.33(11) 2_655 . . . ?
O1 Co1 N1 C5 -5.2(2) . . . . ?
N2 Co1 N1 C5 -7.97(11) . . . . ?
C5 C6 N2 C7 -157.53(13) . . . . ?
C5 C6 N2 C9 74.66(16) . . . . ?
C5 C6 N2 Co1 -42.91(14) . . . . ?
C8 C7 N2 C6 153.53(13) . . . . ?
C8 C7 N2 C9 -78.36(15) . . . . ?
C8 C7 N2 Co1 38.01(13) . . . . ?
C10 C9 N2 C6 -125.86(14) . . . . ?
C10 C9 N2 C7 105.65(15) . . . . ?
C10 C9 N2 Co1 -9.04(15) . . . . ?
O3 Co1 N2 C6 122.43(10) . . . . ?
O2 Co1 N2 C6 -58.69(10) 2_655 . . . ?
O1 Co1 N2 C6 -150.98(10) . . . . ?
N1 Co1 N2 C6 27.94(9) . . . . ?
O3 Co1 N2 C7 -117.46(9) . . . . ?
O2 Co1 N2 C7 61.41(9) 2_655 . . . ?
O1 Co1 N2 C7 -30.88(9) . . . . ?
N1 Co1 N2 C7 148.05(10) . . . . ?
O3 Co1 N2 C9 1.75(9) . . . . ?
O2 Co1 N2 C9 -179.37(10) 2_655 . . . ?
O1 Co1 N2 C9 88.34(10) . . . . ?
N1 Co1 N2 C9 -92.73(10) . . . . ?
O2 C8 O1 Co1 174.37(11) . . . . ?
C7 C8 O1 Co1 -3.42(17) . . . . ?
O1W Co1 O1 C8 -165.19(11) . . . . ?
O3 Co1 O1 C8 102.75(11) . . . . ?
O2 Co1 O1 C8 -73.09(11) 2_655 . . . ?
N1 Co1 O1 C8 17.37(19) . . . . ?
N2 Co1 O1 C8 20.10(10) . . . . ?
O1 C8 O2 Co1 171.23(11) . . . 2_645 ?
C7 C8 O2 Co1 -11.0(2) . . . 2_645 ?
O4 C10 O3 Co1 168.62(14) . . . . ?
C9 C10 O3 Co1 -14.58(17) . . . . ?
O1W Co1 O3 C10 -174.30(11) . . . . ?
O1 Co1 O3 C10 -71.79(11) . . . . ?
N1 Co1 O3 C10 85.45(11) . . . . ?
N2 Co1 O3 C10 7.15(11) . . . . ?
